data_2220388
loop_
_publ_author_name
'Shen, You-Liang'

_publ_section_title
;
 1,3,5-Tri-<i>p</i>-tolylpentane-1,5-dione
;
_journal_coeditor_code WN2290
_journal_issue 12
_journal_name_full 'Acta Crystallographica Section E'
_journal_page_first o2330
_journal_paper_doi 10.1107/S1600536808036854
_journal_volume 64
_journal_year 2008
_chemical_formula_iupac 'C26 H26 O2'
_chemical_formula_moiety 'C26 H26 O2'
_chemical_formula_sum 'C26 H26 O2'
_chemical_formula_weight 370.47
_chemical_name_systematic
;
1,3,5-Tri-<i>p</i>-tolylpentane-1,5-dione
;
_space_group_IT_number 33
_symmetry_cell_setting orthorhombic
_symmetry_space_group_name_Hall 'P 2c -2n'
_symmetry_space_group_name_H-M 'P n a 21'
_atom_sites_solution_hydrogens geom
_atom_sites_solution_primary direct
_atom_sites_solution_secondary difmap
_audit_creation_method SHELXL-97
_cell_angle_alpha 90.00
_cell_angle_beta 90.00
_cell_angle_gamma 90.00
_cell_formula_units_Z 4
_cell_length_a 10.6611(19)
_cell_length_b 10.3876(18)
_cell_length_c 19.541(3)
_cell_measurement_reflns_used 1747
_cell_measurement_temperature 295(2)
_cell_measurement_theta_max 23.47
_cell_measurement_theta_min 2.22
_cell_volume 2164.0(6)
_computing_cell_refinement 'SAINT (Bruker, 2002)'
_computing_data_collection 'SMART (Bruker, 2002)'
_computing_data_reduction 'SAINT (Bruker, 2002)'
_computing_molecular_graphics 'SHELXTL (Sheldrick, 2008)'
_computing_publication_material 'SHELXTL (Sheldrick, 2008)'
_computing_structure_refinement 'SHELXL97 (Sheldrick, 2008)'
_computing_structure_solution 'SHELXS97 (Sheldrick, 2008)'
_diffrn_ambient_temperature 295(2)
_diffrn_measured_fraction_theta_full 0.976
_diffrn_measured_fraction_theta_max 0.976
_diffrn_measurement_device_type
;
Bruker SMART APEX area-detector
;
_diffrn_measurement_method '\f and \w'
_diffrn_radiation_monochromator graphite
_diffrn_radiation_source 'fine-focus sealed tube'
_diffrn_radiation_type MoK\a
_diffrn_radiation_wavelength 0.71073
_diffrn_reflns_av_R_equivalents 0.0312
_diffrn_reflns_av_sigmaI/netI 0.0291
_diffrn_reflns_limit_h_max 7
_diffrn_reflns_limit_h_min -13
_diffrn_reflns_limit_k_max 12
_diffrn_reflns_limit_k_min -12
_diffrn_reflns_limit_l_max 23
_diffrn_reflns_limit_l_min -22
_diffrn_reflns_number 8705
_diffrn_reflns_theta_full 26.00
_diffrn_reflns_theta_max 26.00
_diffrn_reflns_theta_min 2.08
_exptl_absorpt_coefficient_mu 0.070
_exptl_absorpt_correction_T_max 0.991
_exptl_absorpt_correction_T_min 0.977
_exptl_absorpt_correction_type multi-scan
_exptl_absorpt_process_details '(SADABS; Sheldrick, 1996)'
_exptl_crystal_colour Colorless
_exptl_crystal_density_diffrn 1.137
_exptl_crystal_density_method 'not measured'
_exptl_crystal_description needle
_exptl_crystal_F_000 792
_exptl_crystal_size_max 0.34
_exptl_crystal_size_mid 0.24
_exptl_crystal_size_min 0.18
_refine_diff_density_max 0.141
_refine_diff_density_min -0.118
_refine_ls_extinction_method none
_refine_ls_goodness_of_fit_ref 1.061
_refine_ls_hydrogen_treatment constr
_refine_ls_matrix_type full
_refine_ls_number_parameters 256
_refine_ls_number_reflns 2138
_refine_ls_number_restraints 1
_refine_ls_restrained_S_all 1.057
_refine_ls_R_factor_all 0.0720
_refine_ls_R_factor_gt 0.0569
_refine_ls_shift/su_max_lt 0.001
_refine_ls_shift/su_mean 0.000
_refine_ls_structure_factor_coef Fsqd
_refine_ls_weighting_details 'calc w=1/[\s^2^(Fo^2^)+(0.0666P)^2^+0.0883P] where P=(Fo^2^+2Fc^2^)/3'
_refine_ls_weighting_scheme calc
_refine_ls_wR_factor_gt 0.1276
_refine_ls_wR_factor_ref 0.1353
_reflns_number_gt 1733
_reflns_number_total 2138
_reflns_threshold_expression I>2\s(I)
_cod_data_source_file wn2290.cif
_cod_data_source_block I
_cod_depositor_comments
;
The following automatic conversions were performed:
'_symmetry_cell_setting' value 'Orthorhombic' changed to 'orthorhombic'
according to '/home/saulius/struct/CIF-dictionaries/cif_core.dic'
dictionary named 'cif_core.dic' version 2.4.1 from 2010-06-29.

Automatic conversion script
Id: cif_fix_enum 1527 2010-12-29 10:47:43Z saulius 

The following automatic conversions were performed:

'_symmetry_cell_setting' value 'Orthorhombic' changed to
'orthorhombic' according to
/home/saulius/struct/CIF-dictionaries/cif_core.dic dictionary named
'cif_core.dic' version 2.4.1 from 2010-06-29.

Automatic conversion script
Id: cif_fix_values 1715 2011-07-08 13:25:40Z adriana 
;
_cod_database_code 2220388
_cod_database_fobs_code 2220388

loop_
_symmetry_equiv_pos_as_xyz
'x, y, z'
'-x, -y, z+1/2'
'x+1/2, -y+1/2, z'
'-x+1/2, y+1/2, z+1/2'

loop_
_atom_site_type_symbol
_atom_site_label
_atom_site_fract_x
_atom_site_fract_y
_atom_site_fract_z
_atom_site_U_iso_or_equiv
_atom_site_adp_type
_atom_site_calc_flag
_atom_site_refinement_flags
_atom_site_occupancy
O O1 0.1548(3) 0.9299(3) 0.61714(16) 0.0824(9) Uani d . 1
O O2 -0.0475(3) 0.8225(3) 0.80106(17) 0.0857(10) Uani d . 1
C C1 0.1191(4) 0.7133(3) 0.70389(19) 0.0548(9) Uani d . 1
H H1 0.0388 0.7453 0.6864 0.066 Uiso calc R 1
C C2 0.0994(4) 0.5757(3) 0.72761(18) 0.0529(9) Uani d . 1
C C3 -0.0047(4) 0.5062(4) 0.7085(3) 0.0791(12) Uani d . 1
H H3 -0.0676 0.5465 0.6835 0.095 Uiso calc R 1
C C4 -0.0181(5) 0.3786(4) 0.7256(3) 0.0899(15) Uani d . 1
H H4 -0.0904 0.3352 0.7122 0.108 Uiso calc R 1
C C5 0.0718(5) 0.3135(4) 0.7616(3) 0.0782(11) Uani d . 1
C C6 0.1716(4) 0.3836(4) 0.7829(3) 0.0769(12) Uani d . 1
H H6 0.2322 0.3439 0.8099 0.092 Uiso calc R 1
C C7 0.1870(4) 0.5121(4) 0.7660(2) 0.0706(11) Uani d . 1
H H7 0.2580 0.5558 0.7809 0.085 Uiso calc R 1
C C8 0.0598(6) 0.1716(4) 0.7788(3) 0.1081(17) Uani d . 1
H H8A -0.0175 0.1569 0.8026 0.162 Uiso calc R 1
H H8B 0.1289 0.1459 0.8072 0.162 Uiso calc R 1
H H8C 0.0607 0.1221 0.7373 0.162 Uiso calc R 1
C C9 0.2132(4) 0.7156(4) 0.64500(19) 0.0607(10) Uani d . 1
H H9A 0.2951 0.6936 0.6632 0.073 Uiso calc R 1
H H9B 0.1901 0.6487 0.6127 0.073 Uiso calc R 1
C C10 0.2252(4) 0.8403(4) 0.6063(2) 0.0606(10) Uani d . 1
C C11 0.3257(4) 0.8509(3) 0.55339(19) 0.0609(10) Uani d . 1
C C12 0.3500(5) 0.9686(4) 0.5225(3) 0.0853(14) Uani d . 1
H H12 0.3015 1.0398 0.5339 0.102 Uiso calc R 1
C C13 0.4443(5) 0.9817(5) 0.4753(3) 0.0933(16) Uani d . 1
H H13 0.4578 1.0616 0.4550 0.112 Uiso calc R 1
C C14 0.5194(5) 0.8798(5) 0.4572(2) 0.0795(13) Uani d . 1
C C15 0.4960(5) 0.7631(4) 0.4875(2) 0.0800(13) Uani d . 1
H H15 0.5449 0.6923 0.4757 0.096 Uiso calc R 1
C C16 0.4018(5) 0.7487(4) 0.5350(2) 0.0738(12) Uani d . 1
H H16 0.3890 0.6686 0.5551 0.089 Uiso calc R 1
C C17 0.6266(6) 0.8948(6) 0.4070(3) 0.1075(17) Uani d . 1
H H17A 0.6484 0.8121 0.3886 0.161 Uiso calc R 1
H H17B 0.6979 0.9308 0.4302 0.161 Uiso calc R 1
H H17C 0.6015 0.9510 0.3705 0.161 Uiso calc R 1
C C18 0.1605(4) 0.8028(3) 0.76181(19) 0.0553(9) Uani d . 1
H H18A 0.2365 0.7687 0.7822 0.066 Uiso calc R 1
H H18B 0.1803 0.8866 0.7428 0.066 Uiso calc R 1
C C19 0.0632(4) 0.8189(3) 0.8167(2) 0.0559(9) Uani d . 1
C C20 0.0996(4) 0.8358(3) 0.8894(2) 0.0549(9) Uani d . 1
C C21 0.2152(4) 0.7957(4) 0.9149(2) 0.0653(10) Uani d . 1
H H21 0.2747 0.7611 0.8854 0.078 Uiso calc R 1
C C22 0.2420(5) 0.8068(4) 0.9838(2) 0.0801(13) Uani d . 1
H H22 0.3194 0.7788 0.9999 0.096 Uiso calc R 1
C C23 0.1575(6) 0.8582(4) 1.0291(2) 0.0835(12) Uani d . 1
C C24 0.0430(6) 0.9012(4) 1.0035(3) 0.0887(14) Uani d . 1
H H24 -0.0153 0.9381 1.0329 0.106 Uiso calc R 1
C C25 0.0156(4) 0.8894(4) 0.9351(2) 0.0752(13) Uani d . 1
H H25 -0.0617 0.9182 0.9192 0.090 Uiso calc R 1
C C26 0.1894(7) 0.8665(6) 1.1037(3) 0.1172(19) Uani d . 1
H H26A 0.1194 0.9016 1.1283 0.176 Uiso calc R 1
H H26B 0.2611 0.9211 1.1097 0.176 Uiso calc R 1
H H26C 0.2080 0.7820 1.1208 0.176 Uiso calc R 1

loop_
_atom_site_aniso_label
_atom_site_aniso_U_11
_atom_site_aniso_U_22
_atom_site_aniso_U_33
_atom_site_aniso_U_12
_atom_site_aniso_U_13
_atom_site_aniso_U_23
O1 0.094(2) 0.0654(17) 0.0881(19) 0.0209(16) -0.0006(18) 0.0156(16)
O2 0.0433(17) 0.115(2) 0.099(2) 0.0087(15) -0.0059(16) -0.0162(19)
C1 0.048(2) 0.0560(19) 0.060(2) 0.0067(16) -0.0107(18) 0.0025(16)
C2 0.050(2) 0.0518(19) 0.057(2) 0.0026(16) -0.0078(17) -0.0037(15)
C3 0.075(3) 0.072(2) 0.091(3) -0.006(2) -0.032(2) 0.004(2)
C4 0.088(3) 0.072(3) 0.110(4) -0.023(2) -0.024(3) -0.002(3)
C5 0.089(3) 0.0534(18) 0.092(3) -0.005(2) 0.003(2) 0.005(2)
C6 0.068(3) 0.065(2) 0.098(3) 0.001(2) -0.014(2) 0.021(2)
C7 0.055(2) 0.064(2) 0.093(3) -0.0060(18) -0.019(2) 0.009(2)
C8 0.125(4) 0.061(2) 0.139(4) -0.010(2) 0.002(3) 0.010(3)
C9 0.069(3) 0.0511(19) 0.061(2) 0.0057(17) -0.0043(19) 0.0020(16)
C10 0.070(3) 0.054(2) 0.058(2) 0.0094(19) -0.015(2) 0.0019(17)
C11 0.081(3) 0.053(2) 0.049(2) -0.0012(19) -0.0134(19) 0.0049(15)
C12 0.107(4) 0.061(2) 0.088(3) 0.007(2) 0.000(3) 0.013(2)
C13 0.115(4) 0.068(3) 0.097(4) -0.014(3) 0.008(3) 0.024(3)
C14 0.099(4) 0.081(3) 0.059(2) -0.019(3) -0.003(2) 0.000(2)
C15 0.097(4) 0.068(2) 0.075(3) -0.002(2) 0.011(3) -0.003(2)
C16 0.100(3) 0.053(2) 0.068(2) -0.001(2) 0.006(3) 0.0071(18)
C17 0.127(4) 0.107(4) 0.089(3) -0.028(3) 0.017(3) -0.002(3)
C18 0.047(2) 0.0551(19) 0.064(2) -0.0002(16) -0.0026(18) 0.0019(17)
C19 0.041(2) 0.0504(19) 0.076(2) 0.0015(16) 0.0002(19) -0.0025(17)
C20 0.052(2) 0.0413(17) 0.072(2) -0.0100(16) 0.0101(19) -0.0044(16)
C21 0.066(3) 0.066(2) 0.064(3) 0.003(2) 0.002(2) -0.0019(19)
C22 0.095(4) 0.075(3) 0.070(3) 0.004(3) -0.002(3) 0.008(2)
C23 0.124(3) 0.055(2) 0.071(3) -0.027(2) 0.016(3) -0.005(2)
C24 0.113(3) 0.067(2) 0.086(3) -0.018(2) 0.032(3) -0.025(2)
C25 0.066(3) 0.061(2) 0.098(4) -0.007(2) 0.013(2) -0.021(2)
C26 0.176(6) 0.103(4) 0.072(3) -0.035(4) 0.008(4) -0.010(3)

loop_
_atom_type_symbol
_atom_type_description
_atom_type_scat_dispersion_real
_atom_type_scat_dispersion_imag
_atom_type_scat_source
C C 0.0033 0.0016 'International Tables Vol C Tables 4.2.6.8 and 6.1.1.4'
H H 0.0000 0.0000 'International Tables Vol C Tables 4.2.6.8 and 6.1.1.4'
O O 0.0106 0.0060 'International Tables Vol C Tables 4.2.6.8 and 6.1.1.4'

loop_
_geom_angle_atom_site_label_1
_geom_angle_atom_site_label_2
_geom_angle_atom_site_label_3
_geom_angle
C2 C1 C9 109.6(3)
C2 C1 C18 112.7(3)
C9 C1 C18 111.0(3)
C2 C1 H1 107.8
C9 C1 H1 107.8
C18 C1 H1 107.8
C7 C2 C3 116.5(4)
C7 C2 C1 121.9(3)
C3 C2 C1 121.6(3)
C4 C3 C2 121.7(4)
C4 C3 H3 119.2
C2 C3 H3 119.2
C5 C4 C3 121.9(4)
C5 C4 H4 119.0
C3 C4 H4 119.0
C6 C5 C4 116.2(4)
C6 C5 C8 121.4(5)
C4 C5 C8 122.3(5)
C5 C6 C7 122.5(4)
C5 C6 H6 118.7
C7 C6 H6 118.7
C2 C7 C6 121.1(4)
C2 C7 H7 119.5
C6 C7 H7 119.5
C5 C8 H8A 109.5
C5 C8 H8B 109.5
H8A C8 H8B 109.5
C5 C8 H8C 109.5
H8A C8 H8C 109.5
H8B C8 H8C 109.5
C10 C9 C1 116.6(3)
C10 C9 H9A 108.1
C1 C9 H9A 108.1
C10 C9 H9B 108.1
C1 C9 H9B 108.1
H9A C9 H9B 107.3
O1 C10 C11 120.6(3)
O1 C10 C9 121.3(4)
C11 C10 C9 118.1(3)
C16 C11 C12 116.9(4)
C16 C11 C10 123.0(3)
C12 C11 C10 120.0(4)
C13 C12 C11 121.1(5)
C13 C12 H12 119.4
C11 C12 H12 119.4
C12 C13 C14 121.6(4)
C12 C13 H13 119.2
C14 C13 H13 119.2
C15 C14 C13 117.7(5)
C15 C14 C17 120.5(5)
C13 C14 C17 121.8(5)
C14 C15 C16 121.3(5)
C14 C15 H15 119.3
C16 C15 H15 119.3
C15 C16 C11 121.3(4)
C15 C16 H16 119.3
C11 C16 H16 119.3
C14 C17 H17A 109.5
C14 C17 H17B 109.5
H17A C17 H17B 109.5
C14 C17 H17C 109.5
H17A C17 H17C 109.5
H17B C17 H17C 109.5
C19 C18 C1 113.3(3)
C19 C18 H18A 108.9
C1 C18 H18A 108.9
C19 C18 H18B 108.9
C1 C18 H18B 108.9
H18A C18 H18B 107.7
O2 C19 C20 119.3(4)
O2 C19 C18 119.6(4)
C20 C19 C18 121.1(3)
C25 C20 C21 117.5(4)
C25 C20 C19 119.8(4)
C21 C20 C19 122.7(3)
C22 C21 C20 120.5(4)
C22 C21 H21 119.7
C20 C21 H21 119.7
C23 C22 C21 121.7(5)
C23 C22 H22 119.2
C21 C22 H22 119.1
C22 C23 C24 118.0(5)
C22 C23 C26 120.0(6)
C24 C23 C26 122.0(5)
C25 C24 C23 120.5(5)
C25 C24 H24 119.7
C23 C24 H24 119.7
C24 C25 C20 121.8(5)
C24 C25 H25 119.1
C20 C25 H25 119.1
C23 C26 H26A 109.5
C23 C26 H26B 109.5
H26A C26 H26B 109.5
C23 C26 H26C 109.5
H26A C26 H26C 109.5
H26B C26 H26C 109.5

loop_
_geom_bond_atom_site_label_1
_geom_bond_atom_site_label_2
_geom_bond_distance
O1 C10 1.214(4)
O2 C19 1.219(5)
C1 C2 1.517(5)
C1 C9 1.527(6)
C1 C18 1.530(5)
C1 H1 0.9800
C2 C7 1.368(5)
C2 C3 1.375(6)
C3 C4 1.373(6)
C3 H3 0.9300
C4 C5 1.369(7)
C4 H4 0.9300
C5 C6 1.355(7)
C5 C8 1.517(6)
C6 C7 1.385(6)
C6 H6 0.9300
C7 H7 0.9300
C8 H8A 0.9600
C8 H8B 0.9600
C8 H8C 0.9600
C9 C10 1.506(5)
C9 H9A 0.9700
C9 H9B 0.9700
C10 C11 1.493(6)
C11 C16 1.384(6)
C11 C12 1.389(6)
C12 C13 1.371(7)
C12 H12 0.9300
C13 C14 1.374(7)
C13 H13 0.9300
C14 C15 1.371(7)
C14 C17 1.514(8)
C15 C16 1.375(7)
C15 H15 0.9300
C16 H16 0.9300
C17 H17A 0.9600
C17 H17B 0.9600
C17 H17C 0.9600
C18 C19 1.501(6)
C18 H18A 0.9700
C18 H18B 0.9700
C19 C20 1.483(6)
C20 C25 1.383(6)
C20 C21 1.393(6)
C21 C22 1.380(6)
C21 H21 0.9300
C22 C23 1.371(7)
C22 H22 0.9300
C23 C24 1.392(8)
C23 C26 1.499(8)
C24 C25 1.372(8)
C24 H24 0.9300
C25 H25 0.9300
C26 H26A 0.9600
C26 H26B 0.9600
C26 H26C 0.9600

loop_
_geom_hbond_atom_site_label_D
_geom_hbond_atom_site_label_H
_geom_hbond_atom_site_label_A
_geom_hbond_site_symmetry_A
_geom_hbond_distance_DH
_geom_hbond_distance_HA
_geom_hbond_distance_DA
_geom_hbond_angle_DHA
C7 H7 O2 3_565 0.93 2.46 3.381(5) 170.9(4)
C18 H18A O2 3_565 0.97 2.52 3.460(5) 164.10(10)

loop_
_geom_torsion_atom_site_label_1
_geom_torsion_atom_site_label_2
_geom_torsion_atom_site_label_3
_geom_torsion_atom_site_label_4
_geom_torsion
C9 C1 C2 C7 75.1(5)
C18 C1 C2 C7 -49.1(5)
C9 C1 C2 C3 -101.4(4)
C18 C1 C2 C3 134.5(4)
C7 C2 C3 C4 -1.7(7)
C1 C2 C3 C4 174.9(4)
C2 C3 C4 C5 -0.8(8)
C3 C4 C5 C6 3.5(8)
C3 C4 C5 C8 -178.0(5)
C4 C5 C6 C7 -3.8(8)
C8 C5 C6 C7 177.7(5)
C3 C2 C7 C6 1.5(7)
C1 C2 C7 C6 -175.2(4)
C5 C6 C7 C2 1.4(7)
C2 C1 C9 C10 168.5(3)
C18 C1 C9 C10 -66.3(4)
C1 C9 C10 O1 -6.9(6)
C1 C9 C10 C11 173.5(3)
O1 C10 C11 C16 -174.6(4)
C9 C10 C11 C16 5.0(6)
O1 C10 C11 C12 8.3(6)
C9 C10 C11 C12 -172.1(4)
C16 C11 C12 C13 0.8(7)
C10 C11 C12 C13 178.0(4)
C11 C12 C13 C14 -0.7(8)
C12 C13 C14 C15 0.7(8)
C12 C13 C14 C17 -177.8(5)
C13 C14 C15 C16 -0.8(7)
C17 C14 C15 C16 177.7(5)
C14 C15 C16 C11 0.9(7)
C12 C11 C16 C15 -0.8(6)
C10 C11 C16 C15 -178.0(4)
C2 C1 C18 C19 -64.7(4)
C9 C1 C18 C19 171.9(3)
C1 C18 C19 O2 -36.5(5)
C1 C18 C19 C20 145.9(3)
O2 C19 C20 C25 -17.7(5)
C18 C19 C20 C25 159.9(3)
O2 C19 C20 C21 160.1(4)
C18 C19 C20 C21 -22.3(5)
C25 C20 C21 C22 1.5(6)
C19 C20 C21 C22 -176.3(4)
C20 C21 C22 C23 -0.5(7)
C21 C22 C23 C24 -0.9(7)
C21 C22 C23 C26 178.9(5)
C22 C23 C24 C25 1.4(7)
C26 C23 C24 C25 -178.4(4)
C23 C24 C25 C20 -0.4(7)
C21 C20 C25 C24 -1.0(6)
C19 C20 C25 C24 176.9(4)

loop_
_cod_related_entry_id
_cod_related_entry_database
_cod_related_entry_code
1 ChemSpider 24741144
